data_7133421
loop_
_publ_author_name
'Liu, Zi-Li'
'Wang, Yu-Xin'
'Yang, Zi-Qi'
'Yang, Yu-Heng'
'Liu, Yin-Ping'
'Hao, Wen-Juan'
'Jiang, Bo'

_publ_section_title
;
 Construction of central and axial chirality <i>via</i>
 Pd(II)/Bim-catalyzed asymmetric dearomative Michael reaction of
 polycyclic tropones.
;
_journal_issue 67
_journal_name_full 'Chemical communications (Cambridge, England)'
_journal_page_first 8908
_journal_page_last 8911
_journal_paper_doi 10.1039/d4cc03166k
_journal_volume 60
_journal_year 2024
_chemical_formula_sum 'C27 H18 Br N O'
_chemical_formula_weight 452.33
_space_group_IT_number 19
_space_group_name_Hall 'P 2ac 2ab'
_space_group_name_H-M_alt 'P 21 21 21'
_symmetry_cell_setting orthorhombic
_symmetry_space_group_name_H-M 'P 21 21 21'
_atom_sites_solution_hydrogens geom
_atom_sites_solution_primary direct
_atom_sites_solution_secondary difmap
_audit_creation_method SHELXL-97
_audit_update_record
;
2024-06-27 deposited with the CCDC.	2024-07-26 downloaded from the CCDC.
;
_cell_angle_alpha 90.00
_cell_angle_beta 90.00
_cell_angle_gamma 90.00
_cell_formula_units_Z 4
_cell_length_a 8.151(6)
_cell_length_b 12.057(9)
_cell_length_c 19.765(15)
_cell_measurement_reflns_used 2931
_cell_measurement_temperature 298(2)
_cell_measurement_theta_max 27.373
_cell_measurement_theta_min 2.665
_cell_volume 1942(3)
_computing_cell_refinement 'Bruker SMART'
_computing_data_collection 'Bruker SMART'
_computing_data_reduction 'Bruker SAINT'
_computing_molecular_graphics 'Bruker SHELXTL'
_computing_publication_material 'Bruker SHELXTL'
_computing_structure_refinement 'SHELXL-97 (Sheldrick, 1997)'
_computing_structure_solution 'SHELXS-97 (Sheldrick, 1990)'
_diffrn_ambient_temperature 298(2)
_diffrn_measured_fraction_theta_full 0.998
_diffrn_measured_fraction_theta_max 0.998
_diffrn_measurement_device_type 'CCD area detector'
_diffrn_measurement_method 'phi and omega scans'
_diffrn_radiation_monochromator graphite
_diffrn_radiation_source 'fine-focus sealed tube'
_diffrn_radiation_type MoK\a
_diffrn_radiation_wavelength 0.71073
_diffrn_reflns_av_R_equivalents 0.0531
_diffrn_reflns_av_sigmaI/netI 0.0731
_diffrn_reflns_limit_h_max 9
_diffrn_reflns_limit_h_min -5
_diffrn_reflns_limit_k_max 14
_diffrn_reflns_limit_k_min -14
_diffrn_reflns_limit_l_max 23
_diffrn_reflns_limit_l_min -23
_diffrn_reflns_number 9149
_diffrn_reflns_theta_full 25.02
_diffrn_reflns_theta_max 25.02
_diffrn_reflns_theta_min 1.98
_exptl_absorpt_coefficient_mu 2.136
_exptl_absorpt_correction_T_max 0.7687
_exptl_absorpt_correction_T_min 0.5666
_exptl_absorpt_correction_type multi-scan
_exptl_absorpt_process_details sadabs
_exptl_crystal_colour yellow
_exptl_crystal_density_diffrn 1.547
_exptl_crystal_density_method 'not measured'
_exptl_crystal_description block
_exptl_crystal_F_000 920
_exptl_crystal_size_max 0.30
_exptl_crystal_size_mid 0.15
_exptl_crystal_size_min 0.13
_refine_diff_density_max 0.288
_refine_diff_density_min -0.542
_refine_diff_density_rms 0.062
_refine_ls_abs_structure_details 'Flack H D (1983), Acta Cryst. A39, 876-881'
_refine_ls_abs_structure_Flack 0.014(12)
_refine_ls_extinction_method none
_refine_ls_goodness_of_fit_ref 1.067
_refine_ls_hydrogen_treatment mixed
_refine_ls_matrix_type full
_refine_ls_number_parameters 271
_refine_ls_number_reflns 3430
_refine_ls_number_restraints 0
_refine_ls_restrained_S_all 1.067
_refine_ls_R_factor_all 0.0671
_refine_ls_R_factor_gt 0.0443
_refine_ls_shift/su_max 0.001
_refine_ls_shift/su_mean 0.000
_refine_ls_structure_factor_coef Fsqd
_refine_ls_weighting_details 'calc w=1/[\s^2^(Fo^2^)+(0.0338P)^2^+0.0000P] where P=(Fo^2^+2Fc^2^)/3'
_refine_ls_weighting_scheme calc
_refine_ls_wR_factor_gt 0.0879
_refine_ls_wR_factor_ref 0.0934
_reflns_number_gt 2471
_reflns_number_total 3430
_reflns_threshold_expression >2sigma(I)
_cod_data_source_file d4cc03166k2.cif
_cod_data_source_block 230704b
_cod_depositor_comments
;
The following automatic conversions were performed:

data item '_symmetry_cell_setting' value 'Orthorhombic' was changed
to 'orthorhombic' in accordance with the
/home/data/users/saulius/crontab/automatic-downloads/rss-feeds/RSC/lib/dictionaries/cif_core.dic
dictionary named 'cif_core.dic' version 2.4.2 last updated on
2011-04-26.

Automatic conversion script
Id: cif_fix_values 8170 2020-07-09 18:12:32Z antanas 

 Adding full bibliography for 7133421.cif.
;
_cod_original_cell_volume 1943(3)
_cod_original_sg_symbol_H-M P2(1)2(1)2(1)
_cod_database_code 7133421

loop_
_symmetry_equiv_pos_as_xyz
'x, y, z'
'-x+1/2, -y, z+1/2'
'-x, y+1/2, -z+1/2'
'x+1/2, -y+1/2, -z'

loop_
_atom_site_label
_atom_site_type_symbol
_atom_site_fract_x
_atom_site_fract_y
_atom_site_fract_z
_atom_site_U_iso_or_equiv
_atom_site_adp_type
_atom_site_occupancy
_atom_site_symmetry_multiplicity
_atom_site_calc_flag
_atom_site_refinement_flags
_atom_site_disorder_assembly
_atom_site_disorder_group
Br1 Br 1.05328(8) -0.32105(4) -0.05338(2) 0.0594(2) Uani 1 1 d . . .
N1 N 1.1482(4) 0.3316(3) 0.15772(16) 0.0373(9) Uani 1 1 d . . .
H1 H 1.1579 0.3966 0.1751 0.045 Uiso 1 1 calc R . .
O1 O 0.7737(4) 0.0735(3) 0.30560(17) 0.0580(10) Uani 1 1 d . . .
C1 C 1.2671(6) 0.2770(4) 0.1233(2) 0.0353(12) Uani 1 1 d . . .
C2 C 1.4240(6) 0.3105(4) 0.1087(2) 0.0409(11) Uani 1 1 d . . .
H2 H 1.4636 0.3789 0.1230 0.049 Uiso 1 1 calc R . .
C3 C 1.5188(6) 0.2398(4) 0.0724(2) 0.0452(13) Uani 1 1 d . . .
H3 H 1.6253 0.2606 0.0613 0.054 Uiso 1 1 calc R . .
C4 C 1.4610(6) 0.1377(4) 0.0516(2) 0.0509(13) Uani 1 1 d . . .
H4 H 1.5293 0.0912 0.0268 0.061 Uiso 1 1 calc R . .
C5 C 1.3067(6) 0.1039(4) 0.0667(2) 0.0443(13) Uani 1 1 d . . .
H5 H 1.2696 0.0349 0.0523 0.053 Uiso 1 1 calc R . .
C6 C 1.2040(5) 0.1731(4) 0.10393(19) 0.0332(10) Uani 1 1 d . . .
C7 C 1.0397(5) 0.1688(3) 0.12888(18) 0.0322(10) Uani 1 1 d . . .
C8 C 0.9163(6) 0.0791(3) 0.1298(2) 0.0345(11) Uani 1 1 d . . .
H8 H 0.8124 0.1110 0.1141 0.041 Uiso 1 1 calc R . .
C9 C 0.8896(6) 0.0388(4) 0.2020(2) 0.0418(13) Uani 1 1 d . . .
H9A H 0.8218 -0.0272 0.1998 0.050 Uiso 1 1 calc R . .
H9B H 0.9953 0.0163 0.2198 0.050 Uiso 1 1 calc R . .
C10 C 0.8137(6) 0.1153(4) 0.2521(2) 0.0368(11) Uani 1 1 d . . .
C11 C 0.7799(6) 0.2344(4) 0.2407(2) 0.0319(11) Uani 1 1 d . . .
C12 C 0.6559(6) 0.2784(4) 0.2816(2) 0.0395(12) Uani 1 1 d . . .
H12 H 0.5980 0.2312 0.3102 0.047 Uiso 1 1 calc R . .
C13 C 0.6182(6) 0.3866(4) 0.2809(2) 0.0397(12) Uani 1 1 d . . .
H13 H 0.5408 0.4140 0.3111 0.048 Uiso 1 1 calc R . .
C14 C 0.6941(6) 0.4591(4) 0.2349(2) 0.0342(11) Uani 1 1 d . . .
C15 C 0.6553(6) 0.5712(4) 0.2325(3) 0.0462(13) Uani 1 1 d . . .
H15 H 0.5818 0.6008 0.2637 0.055 Uiso 1 1 calc R . .
C16 C 0.7236(7) 0.6369(4) 0.1854(3) 0.0572(15) Uani 1 1 d . . .
H16 H 0.7030 0.7128 0.1859 0.069 Uiso 1 1 calc R . .
C17 C 0.8231(7) 0.5929(4) 0.1367(3) 0.0548(14) Uani 1 1 d . . .
H17 H 0.8604 0.6382 0.1019 0.066 Uiso 1 1 calc R . .
C18 C 0.8687(6) 0.4852(4) 0.1379(2) 0.0431(13) Uani 1 1 d . . .
H18 H 0.9390 0.4578 0.1048 0.052 Uiso 1 1 calc R . .
C19 C 0.8098(6) 0.4142(3) 0.1892(2) 0.0333(11) Uani 1 1 d . . .
C20 C 0.8623(5) 0.3025(3) 0.19636(19) 0.0291(10) Uani 1 1 d . . .
C21 C 1.0113(5) 0.2674(3) 0.1606(2) 0.0273(11) Uani 1 1 d . . .
C22 C 0.9566(6) -0.0177(3) 0.0836(2) 0.0349(10) Uani 1 1 d . . .
C23 C 1.0397(7) -0.1086(4) 0.1067(2) 0.0428(12) Uani 1 1 d . . .
H23 H 1.0751 -0.1099 0.1514 0.051 Uiso 1 1 calc R . .
C24 C 1.0725(6) -0.1981(3) 0.0659(2) 0.0444(12) Uani 1 1 d . . .
H24 H 1.1265 -0.2600 0.0830 0.053 Uiso 1 1 calc R . .
C25 C 1.0245(6) -0.1943(3) 0.0003(2) 0.0375(11) Uani 1 1 d . . .
C26 C 0.9464(6) -0.1019(4) -0.0253(2) 0.0421(12) Uani 1 1 d . . .
H26 H 0.9160 -0.0988 -0.0706 0.050 Uiso 1 1 calc R . .
C27 C 0.9145(6) -0.0153(4) 0.0169(2) 0.0410(12) Uani 1 1 d . . .
H27 H 0.8625 0.0473 -0.0003 0.049 Uiso 1 1 calc R . .

loop_
_atom_site_aniso_label
_atom_site_aniso_U_11
_atom_site_aniso_U_22
_atom_site_aniso_U_33
_atom_site_aniso_U_23
_atom_site_aniso_U_13
_atom_site_aniso_U_12
Br1 0.0837(4) 0.0440(3) 0.0505(3) -0.0143(3) -0.0085(3) 0.0101(3)
N1 0.043(2) 0.028(2) 0.041(2) -0.0093(19) 0.0048(18) -0.007(2)
O1 0.076(3) 0.045(2) 0.053(2) 0.0227(18) 0.019(2) 0.013(2)
C1 0.046(3) 0.029(3) 0.031(2) 0.003(2) -0.001(2) -0.001(2)
C2 0.039(3) 0.037(3) 0.046(2) 0.004(2) -0.001(2) -0.009(3)
C3 0.037(3) 0.048(3) 0.050(3) 0.002(2) 0.004(2) 0.000(3)
C4 0.050(3) 0.049(3) 0.054(3) -0.010(3) 0.011(3) 0.008(3)
C5 0.040(3) 0.039(3) 0.053(3) -0.013(2) -0.004(3) -0.004(3)
C6 0.040(3) 0.030(2) 0.029(2) 0.001(2) -0.005(2) -0.001(3)
C7 0.036(3) 0.025(2) 0.036(2) 0.004(2) 0.003(2) -0.005(3)
C8 0.036(3) 0.023(2) 0.045(3) 0.000(2) -0.003(2) -0.003(2)
C9 0.049(3) 0.027(2) 0.050(3) 0.008(2) 0.003(3) -0.001(2)
C10 0.034(3) 0.043(3) 0.033(3) 0.005(2) 0.002(2) -0.006(2)
C11 0.034(3) 0.027(3) 0.034(2) 0.009(2) 0.002(2) 0.000(2)
C12 0.039(3) 0.037(3) 0.042(3) 0.004(2) 0.007(2) -0.008(2)
C13 0.040(3) 0.040(3) 0.040(3) 0.002(2) 0.002(2) 0.002(2)
C14 0.039(3) 0.028(3) 0.035(2) 0.000(2) -0.004(2) 0.003(2)
C15 0.041(3) 0.044(3) 0.053(3) -0.010(3) -0.001(3) 0.008(3)
C16 0.058(4) 0.031(3) 0.083(4) 0.009(3) 0.006(3) 0.020(3)
C17 0.060(4) 0.038(3) 0.066(3) 0.021(3) 0.005(3) 0.002(3)
C18 0.050(3) 0.037(3) 0.042(3) 0.008(2) 0.007(2) 0.004(3)
C19 0.040(3) 0.023(2) 0.036(3) 0.003(2) 0.004(2) 0.000(2)
C20 0.036(3) 0.029(3) 0.022(2) -0.004(2) 0.0017(19) 0.000(2)
C21 0.030(3) 0.024(2) 0.028(2) 0.0016(19) -0.0015(19) -0.006(2)
C22 0.039(3) 0.028(2) 0.037(2) -0.0007(19) 0.004(2) -0.008(3)
C23 0.054(3) 0.035(3) 0.040(2) -0.007(2) -0.011(3) 0.010(3)
C24 0.055(3) 0.028(2) 0.050(3) 0.000(2) -0.008(3) 0.005(3)
C25 0.044(3) 0.034(3) 0.035(2) 0.001(2) 0.000(2) -0.009(3)
C26 0.057(3) 0.042(3) 0.028(2) -0.005(2) -0.003(3) -0.006(3)
C27 0.045(3) 0.034(3) 0.044(3) 0.007(2) 0.004(2) 0.008(3)

loop_
_atom_type_symbol
_atom_type_description
_atom_type_scat_dispersion_real
_atom_type_scat_dispersion_imag
_atom_type_scat_source
C C 0.0033 0.0016 'International Tables Vol C Tables 4.2.6.8 and 6.1.1.4'
H H 0.0000 0.0000 'International Tables Vol C Tables 4.2.6.8 and 6.1.1.4'
N N 0.0061 0.0033 'International Tables Vol C Tables 4.2.6.8 and 6.1.1.4'
O O 0.0106 0.0060 'International Tables Vol C Tables 4.2.6.8 and 6.1.1.4'
Br Br -0.2901 2.4595 'International Tables Vol C Tables 4.2.6.8 and 6.1.1.4'

loop_
_geom_angle_atom_site_label_1
_geom_angle_atom_site_label_2
_geom_angle_atom_site_label_3
_geom_angle
_geom_angle_site_symmetry_1
_geom_angle_site_symmetry_3
_geom_angle_publ_flag
C1 N1 C21 109.4(4) . . ?
C1 N1 H1 125.3 . . ?
C21 N1 H1 125.3 . . ?
N1 C1 C2 129.0(4) . . ?
N1 C1 C6 107.9(4) . . ?
C2 C1 C6 123.1(5) . . ?
C3 C2 C1 117.2(5) . . ?
C3 C2 H2 121.4 . . ?
C1 C2 H2 121.4 . . ?
C2 C3 C4 121.6(5) . . ?
C2 C3 H3 119.2 . . ?
C4 C3 H3 119.2 . . ?
C5 C4 C3 121.3(5) . . ?
C5 C4 H4 119.4 . . ?
C3 C4 H4 119.4 . . ?
C4 C5 C6 119.6(4) . . ?
C4 C5 H5 120.2 . . ?
C6 C5 H5 120.2 . . ?
C5 C6 C1 117.2(4) . . ?
C5 C6 C7 136.5(4) . . ?
C1 C6 C7 106.3(4) . . ?
C21 C7 C6 106.7(4) . . ?
C21 C7 C8 121.1(4) . . ?
C6 C7 C8 132.0(4) . . ?
C7 C8 C22 114.1(4) . . ?
C7 C8 C9 110.0(4) . . ?
C22 C8 C9 110.4(3) . . ?
C7 C8 H8 107.3 . . ?
C22 C8 H8 107.3 . . ?
C9 C8 H8 107.3 . . ?
C10 C9 C8 119.0(4) . . ?
C10 C9 H9A 107.6 . . ?
C8 C9 H9A 107.6 . . ?
C10 C9 H9B 107.6 . . ?
C8 C9 H9B 107.6 . . ?
H9A C9 H9B 107.0 . . ?
O1 C10 C11 119.0(4) . . ?
O1 C10 C9 115.7(4) . . ?
C11 C10 C9 125.4(4) . . ?
C20 C11 C12 119.7(4) . . ?
C20 C11 C10 125.8(4) . . ?
C12 C11 C10 114.5(4) . . ?
C13 C12 C11 121.9(4) . . ?
C13 C12 H12 119.1 . . ?
C11 C12 H12 119.1 . . ?
C12 C13 C14 120.8(5) . . ?
C12 C13 H13 119.6 . . ?
C14 C13 H13 119.6 . . ?
C15 C14 C13 121.8(5) . . ?
C15 C14 C19 120.2(4) . . ?
C13 C14 C19 118.0(4) . . ?
C16 C15 C14 120.2(5) . . ?
C16 C15 H15 119.9 . . ?
C14 C15 H15 119.9 . . ?
C15 C16 C17 120.3(5) . . ?
C15 C16 H16 119.8 . . ?
C17 C16 H16 119.8 . . ?
C18 C17 C16 121.7(5) . . ?
C18 C17 H17 119.1 . . ?
C16 C17 H17 119.1 . . ?
C17 C18 C19 120.1(5) . . ?
C17 C18 H18 120.0 . . ?
C19 C18 H18 120.0 . . ?
C18 C19 C14 117.0(4) . . ?
C18 C19 C20 123.0(4) . . ?
C14 C19 C20 120.0(4) . . ?
C11 C20 C19 118.8(4) . . ?
C11 C20 C21 122.6(4) . . ?
C19 C20 C21 118.3(4) . . ?
N1 C21 C7 109.7(4) . . ?
N1 C21 C20 122.4(4) . . ?
C7 C21 C20 127.8(4) . . ?
C27 C22 C23 117.7(4) . . ?
C27 C22 C8 120.7(4) . . ?
C23 C22 C8 121.6(4) . . ?
C22 C23 C24 122.1(4) . . ?
C22 C23 H23 119.0 . . ?
C24 C23 H23 119.0 . . ?
C25 C24 C23 118.6(4) . . ?
C25 C24 H24 120.7 . . ?
C23 C24 H24 120.7 . . ?
C24 C25 C26 120.7(4) . . ?
C24 C25 Br1 118.6(3) . . ?
C26 C25 Br1 120.6(3) . . ?
C27 C26 C25 118.9(4) . . ?
C27 C26 H26 120.6 . . ?
C25 C26 H26 120.6 . . ?
C26 C27 C22 121.9(4) . . ?
C26 C27 H27 119.1 . . ?
C22 C27 H27 119.1 . . ?

loop_
_geom_bond_atom_site_label_1
_geom_bond_atom_site_label_2
_geom_bond_distance
_geom_bond_site_symmetry_2
_geom_bond_publ_flag
Br1 C25 1.874(4) . ?
N1 C1 1.356(5) . ?
N1 C21 1.359(5) . ?
N1 H1 0.8600 . ?
O1 C10 1.217(5) . ?
C1 C2 1.372(6) . ?
C1 C6 1.407(6) . ?
C2 C3 1.355(6) . ?
C2 H2 0.9300 . ?
C3 C4 1.381(7) . ?
C3 H3 0.9300 . ?
C4 C5 1.355(6) . ?
C4 H4 0.9300 . ?
C5 C6 1.392(6) . ?
C5 H5 0.9300 . ?
C6 C7 1.427(6) . ?
C7 C21 1.363(6) . ?
C7 C8 1.477(6) . ?
C8 C22 1.519(6) . ?
C8 C9 1.523(6) . ?
C8 H8 0.9800 . ?
C9 C10 1.488(6) . ?
C9 H9A 0.9700 . ?
C9 H9B 0.9700 . ?
C10 C11 1.480(6) . ?
C11 C20 1.376(6) . ?
C11 C12 1.399(6) . ?
C12 C13 1.341(6) . ?
C12 H12 0.9300 . ?
C13 C14 1.403(6) . ?
C13 H13 0.9300 . ?
C14 C15 1.389(6) . ?
C14 C19 1.414(6) . ?
C15 C16 1.344(6) . ?
C15 H15 0.9300 . ?
C16 C17 1.365(7) . ?
C16 H16 0.9300 . ?
C17 C18 1.351(7) . ?
C17 H17 0.9300 . ?
C18 C19 1.411(6) . ?
C18 H18 0.9300 . ?
C19 C20 1.420(6) . ?
C20 C21 1.468(6) . ?
C22 C27 1.362(6) . ?
C22 C23 1.367(6) . ?
C23 C24 1.372(6) . ?
C23 H23 0.9300 . ?
C24 C25 1.356(6) . ?
C24 H24 0.9300 . ?
C25 C26 1.380(6) . ?
C26 C27 1.362(6) . ?
C26 H26 0.9300 . ?
C27 H27 0.9300 . ?

loop_
_geom_torsion_atom_site_label_1
_geom_torsion_atom_site_label_2
_geom_torsion_atom_site_label_3
_geom_torsion_atom_site_label_4
_geom_torsion
_geom_torsion_site_symmetry_1
_geom_torsion_site_symmetry_2
_geom_torsion_site_symmetry_3
_geom_torsion_site_symmetry_4
_geom_torsion_publ_flag
C21 N1 C1 C2 -179.8(4) . . . . ?
C21 N1 C1 C6 -0.7(4) . . . . ?
N1 C1 C2 C3 -179.4(4) . . . . ?
C6 C1 C2 C3 1.7(6) . . . . ?
C1 C2 C3 C4 -0.7(7) . . . . ?
C2 C3 C4 C5 0.0(7) . . . . ?
C3 C4 C5 C6 -0.1(7) . . . . ?
C4 C5 C6 C1 1.0(7) . . . . ?
C4 C5 C6 C7 179.5(5) . . . . ?
N1 C1 C6 C5 179.0(4) . . . . ?
C2 C1 C6 C5 -1.8(6) . . . . ?
N1 C1 C6 C7 0.1(4) . . . . ?
C2 C1 C6 C7 179.2(4) . . . . ?
C5 C6 C7 C21 -178.1(5) . . . . ?
C1 C6 C7 C21 0.5(4) . . . . ?
C5 C6 C7 C8 7.2(8) . . . . ?
C1 C6 C7 C8 -174.2(4) . . . . ?
C21 C7 C8 C22 171.3(4) . . . . ?
C6 C7 C8 C22 -14.6(7) . . . . ?
C21 C7 C8 C9 -64.0(5) . . . . ?
C6 C7 C8 C9 110.1(5) . . . . ?
C7 C8 C9 C10 66.4(6) . . . . ?
C22 C8 C9 C10 -166.8(4) . . . . ?
C8 C9 C10 O1 169.6(4) . . . . ?
C8 C9 C10 C11 -8.4(7) . . . . ?
O1 C10 C11 C20 156.1(5) . . . . ?
C9 C10 C11 C20 -25.9(7) . . . . ?
O1 C10 C11 C12 -21.5(6) . . . . ?
C9 C10 C11 C12 156.4(5) . . . . ?
C20 C11 C12 C13 -2.5(7) . . . . ?
C10 C11 C12 C13 175.4(5) . . . . ?
C11 C12 C13 C14 4.8(7) . . . . ?
C12 C13 C14 C15 179.1(5) . . . . ?
C12 C13 C14 C19 0.7(7) . . . . ?
C13 C14 C15 C16 -176.3(5) . . . . ?
C19 C14 C15 C16 2.1(7) . . . . ?
C14 C15 C16 C17 4.3(8) . . . . ?
C15 C16 C17 C18 -6.4(8) . . . . ?
C16 C17 C18 C19 1.8(8) . . . . ?
C17 C18 C19 C14 4.5(7) . . . . ?
C17 C18 C19 C20 -175.2(5) . . . . ?
C15 C14 C19 C18 -6.4(7) . . . . ?
C13 C14 C19 C18 172.0(4) . . . . ?
C15 C14 C19 C20 173.3(4) . . . . ?
C13 C14 C19 C20 -8.3(6) . . . . ?
C12 C11 C20 C19 -5.2(6) . . . . ?
C10 C11 C20 C19 177.2(4) . . . . ?
C12 C11 C20 C21 169.2(4) . . . . ?
C10 C11 C20 C21 -8.4(7) . . . . ?
C18 C19 C20 C11 -169.8(4) . . . . ?
C14 C19 C20 C11 10.6(6) . . . . ?
C18 C19 C20 C21 15.6(6) . . . . ?
C14 C19 C20 C21 -164.1(4) . . . . ?
C1 N1 C21 C7 1.0(4) . . . . ?
C1 N1 C21 C20 178.2(4) . . . . ?
C6 C7 C21 N1 -1.0(4) . . . . ?
C8 C7 C21 N1 174.4(4) . . . . ?
C6 C7 C21 C20 -178.0(4) . . . . ?
C8 C7 C21 C20 -2.6(6) . . . . ?
C11 C20 C21 N1 -132.2(4) . . . . ?
C19 C20 C21 N1 42.2(5) . . . . ?
C11 C20 C21 C7 44.4(6) . . . . ?
C19 C20 C21 C7 -141.1(4) . . . . ?
C7 C8 C22 C27 -85.3(6) . . . . ?
C9 C8 C22 C27 150.2(5) . . . . ?
C7 C8 C22 C23 92.9(5) . . . . ?
C9 C8 C22 C23 -31.6(6) . . . . ?
C27 C22 C23 C24 -3.7(8) . . . . ?
C8 C22 C23 C24 178.0(4) . . . . ?
C22 C23 C24 C25 1.8(8) . . . . ?
C23 C24 C25 C26 0.9(7) . . . . ?
C23 C24 C25 Br1 -174.9(4) . . . . ?
C24 C25 C26 C27 -1.6(7) . . . . ?
Br1 C25 C26 C27 174.1(4) . . . . ?
C25 C26 C27 C22 -0.4(8) . . . . ?
C23 C22 C27 C26 3.0(8) . . . . ?
C8 C22 C27 C26 -178.7(4) . . . . ?
